data_4119545
loop_
_publ_author_name
'Daniel L. M. Suess'
'Jonas C. Peters'

_publ_contact_author_address
;Caltech Division of Chemistry and Chemical Engineering
1200 E. California Blvd.
Pasadena, CA 91125
;
_publ_contact_author_email jpeters@caltech.edu
_publ_contact_author_name 'Jonas C. Peters'
_publ_contact_author_phone 626-395-3113
_publ_section_title
;
 H-H and Si-H Bond Addition to Fe\\tbNNR2 Intermediates Derived from N2
;
_journal_name_full 'Journal of the American Chemical Society'
_journal_page_first 4938
_journal_page_last 4941
_journal_paper_doi 10.1021/ja400836u
_journal_volume 135
_journal_year 2013
_chemical_formula_sum 'C42 H65 B Fe N2 P2 Si3'
_chemical_formula_weight 810.83
_chemical_name_systematic
; 
 ? 
;
_space_group_IT_number 2
_symmetry_cell_setting triclinic
_symmetry_space_group_name_Hall '-P 1'
_symmetry_space_group_name_H-M 'P -1'
_atom_sites_solution_hydrogens geom
_atom_sites_solution_primary direct
_atom_sites_solution_secondary difmap
_audit_creation_method SHELXL-97
_cell_angle_alpha 99.79(5)
_cell_angle_beta 95.23(5)
_cell_angle_gamma 101.42(5)
_cell_formula_units_Z 2
_cell_length_a 10.167(15)
_cell_length_b 12.843(12)
_cell_length_c 18.21(3)
_cell_measurement_temperature 100(2)
_cell_volume 2277(6)
_computing_structure_refinement 'SHELXL-97 (Sheldrick, 2008)'
_computing_structure_solution 'SHELXS-97 (Sheldrick, 2008)'
_diffrn_ambient_temperature 100(2)
_diffrn_measured_fraction_theta_full 0.778
_diffrn_measured_fraction_theta_max 0.778
_diffrn_radiation_source synchrotron
_diffrn_radiation_type synchrotron
_diffrn_radiation_wavelength 0.073
_diffrn_reflns_av_R_equivalents 0.0330
_diffrn_reflns_av_sigmaI/netI 0.0483
_diffrn_reflns_limit_h_max 11
_diffrn_reflns_limit_h_min -11
_diffrn_reflns_limit_k_max 14
_diffrn_reflns_limit_k_min -14
_diffrn_reflns_limit_l_max 21
_diffrn_reflns_limit_l_min -20
_diffrn_reflns_number 11316
_diffrn_reflns_theta_full 24.55
_diffrn_reflns_theta_max 24.55
_diffrn_reflns_theta_min 1.65
_exptl_absorpt_coefficient_mu 0.510
_exptl_crystal_colour orange
_exptl_crystal_density_diffrn 1.183
_exptl_crystal_description plate
_exptl_crystal_F_000 868
_exptl_crystal_size_max 0.05
_exptl_crystal_size_mid 0.04
_exptl_crystal_size_min 0.04
_refine_diff_density_max 0.778
_refine_diff_density_min -0.295
_refine_diff_density_rms 0.087
_refine_ls_extinction_method none
_refine_ls_goodness_of_fit_ref 1.068
_refine_ls_hydrogen_treatment mixed
_refine_ls_matrix_type full
_refine_ls_number_parameters 485
_refine_ls_number_reflns 5912
_refine_ls_number_restraints 0
_refine_ls_restrained_S_all 1.068
_refine_ls_R_factor_all 0.0648
_refine_ls_R_factor_gt 0.0543
_refine_ls_shift/su_max 0.000
_refine_ls_shift/su_mean 0.000
_refine_ls_structure_factor_coef Fsqd
_refine_ls_weighting_details 'calc w=1/[\s^2^(Fo^2^)+(0.1124P)^2^+0.0000P] where P=(Fo^2^+2Fc^2^)/3'
_refine_ls_weighting_scheme calc
_refine_ls_wR_factor_gt 0.1547
_refine_ls_wR_factor_ref 0.1615
_reflns_number_gt 4737
_reflns_number_total 5912
_reflns_threshold_expression >2sigma(I)
_cod_data_source_file ja400836u_si_002_5.cif
_cod_data_source_block 8
_cod_original_cell_volume 2277(5)
_cod_database_code 4119545

loop_
_symmetry_equiv_pos_as_xyz
'x, y, z'
'-x, -y, -z'

loop_
_atom_site_label
_atom_site_type_symbol
_atom_site_fract_x
_atom_site_fract_y
_atom_site_fract_z
_atom_site_U_iso_or_equiv
_atom_site_adp_type
_atom_site_occupancy
_atom_site_symmetry_multiplicity
_atom_site_calc_flag
_atom_site_refinement_flags
Fe1 Fe 0.28672(5) 0.16791(4) 0.22982(3) 0.03731(19) Uani 1 1 d .
P2 P 0.28325(9) -0.03080(7) 0.19585(5) 0.0378(2) Uani 1 1 d .
P1 P 0.13894(9) 0.20418(8) 0.32376(6) 0.0421(3) Uani 1 1 d .
Si3 Si 0.29402(11) 0.46518(8) 0.15221(7) 0.0464(3) Uani 1 1 d .
Si2 Si 0.20685(11) 0.26506(9) 0.03932(6) 0.0458(3) Uani 1 1 d .
Si1 Si 0.54158(10) 0.28111(9) 0.16385(7) 0.0467(3) Uani 1 1 d .
N2 N 0.2976(3) 0.3288(2) 0.12618(19) 0.0427(7) Uani 1 1 d .
C20 C 0.4923(3) 0.0169(3) 0.3166(2) 0.0371(8) Uani 1 1 d .
C10 C 0.1645(4) -0.0890(3) 0.4381(2) 0.0468(9) Uani 1 1 d .
H10 H 0.1697 -0.1496 0.4609 0.056 Uiso 1 1 calc R
C13 C 0.1795(4) 0.3300(3) 0.3979(3) 0.0522(10) Uani 1 1 d .
H13 H 0.1457 0.3870 0.3753 0.063 Uiso 1 1 calc R
N1 N 0.3713(3) 0.2662(2) 0.17101(18) 0.0411(7) Uani 1 1 d .
C7 C 0.1527(3) 0.0917(3) 0.3727(2) 0.0403(8) Uani 1 1 d .
C30 C 0.3900(5) -0.0136(4) 0.0640(3) 0.0612(11) Uani 1 1 d .
H30A H 0.4751 -0.0287 0.0847 0.092 Uiso 1 1 calc R
H30B H 0.3912 0.0635 0.0799 0.092 Uiso 1 1 calc R
H30C H 0.3797 -0.0321 0.0090 0.092 Uiso 1 1 calc R
C9 C 0.2793(4) -0.0293(3) 0.4176(2) 0.0436(9) Uani 1 1 d .
H9 H 0.3627 -0.0503 0.4276 0.052 Uiso 1 1 calc R
C27 C 0.0130(4) -0.1521(3) 0.1710(2) 0.0484(9) Uani 1 1 d .
H27A H 0.0169 -0.2091 0.1285 0.073 Uiso 1 1 calc R
H27B H 0.0026 -0.0864 0.1524 0.073 Uiso 1 1 calc R
H27C H -0.0644 -0.1763 0.1970 0.073 Uiso 1 1 calc R
C28 C 0.2733(4) -0.0803(3) 0.0924(2) 0.0449(9) Uani 1 1 d .
H28 H 0.1906 -0.0603 0.0698 0.054 Uiso 1 1 calc R
C21 C 0.6061(4) -0.0081(3) 0.3556(2) 0.0462(9) Uani 1 1 d .
H21 H 0.6440 0.0344 0.4036 0.055 Uiso 1 1 calc R
C29 C 0.2571(4) -0.2011(3) 0.0601(2) 0.0517(10) Uani 1 1 d .
H29A H 0.2200 -0.2161 0.0069 0.078 Uiso 1 1 calc R
H29B H 0.1955 -0.2438 0.0876 0.078 Uiso 1 1 calc R
H29C H 0.3456 -0.2204 0.0652 0.078 Uiso 1 1 calc R
C22 C 0.6640(4) -0.0934(3) 0.3255(3) 0.0503(10) Uani 1 1 d .
H22 H 0.7386 -0.1092 0.3535 0.060 Uiso 1 1 calc R
C19 C 0.4413(3) -0.0494(3) 0.2453(2) 0.0380(8) Uani 1 1 d .
C8 C 0.2803(3) 0.0606(3) 0.3827(2) 0.0376(8) Uani 1 1 d .
C6 C 0.5129(4) 0.2005(3) 0.5014(3) 0.0551(11) Uani 1 1 d .
H6 H 0.4383 0.1530 0.5145 0.066 Uiso 1 1 calc R
C25 C 0.1453(3) -0.1273(3) 0.2263(2) 0.0427(9) Uani 1 1 d .
H25 H 0.1245 -0.0877 0.2745 0.051 Uiso 1 1 calc R
C38 C 0.2827(5) 0.5052(4) 0.2536(3) 0.0618(12) Uani 1 1 d .
H38A H 0.1943 0.4695 0.2648 0.093 Uiso 1 1 calc R
H38B H 0.2932 0.5839 0.2666 0.093 Uiso 1 1 calc R
H38C H 0.3545 0.4834 0.2831 0.093 Uiso 1 1 calc R
C24 C 0.5025(4) -0.1322(3) 0.2152(3) 0.0474(9) Uani 1 1 d .
H24 H 0.4680 -0.1741 0.1666 0.057 Uiso 1 1 calc R
C12 C 0.0369(4) 0.0330(3) 0.3942(2) 0.0460(9) Uani 1 1 d .
H12 H -0.0461 0.0558 0.3879 0.055 Uiso 1 1 calc R
C23 C 0.6131(4) -0.1543(3) 0.2553(3) 0.0494(10) Uani 1 1 d .
H23 H 0.6536 -0.2112 0.2343 0.059 Uiso 1 1 calc R
C5 C 0.6032(6) 0.2739(4) 0.5596(3) 0.0678(15) Uani 1 1 d .
H5 H 0.5890 0.2766 0.6107 0.081 Uiso 1 1 calc R
C16 C -0.0448(4) 0.1924(3) 0.2928(3) 0.0534(11) Uani 1 1 d .
H16 H -0.0950 0.1917 0.3375 0.064 Uiso 1 1 calc R
C37 C 0.4376(4) 0.5602(4) 0.1257(3) 0.0641(13) Uani 1 1 d .
H37A H 0.5202 0.5642 0.1592 0.096 Uiso 1 1 calc R
H37B H 0.4171 0.6323 0.1302 0.096 Uiso 1 1 calc R
H37C H 0.4508 0.5341 0.0737 0.096 Uiso 1 1 calc R
C36 C 0.7521(4) 0.4684(4) 0.1737(3) 0.0558(11) Uani 1 1 d .
H36 H 0.7634 0.4363 0.1243 0.067 Uiso 1 1 calc R
C11 C 0.0414(4) -0.0595(3) 0.4250(2) 0.0488(9) Uani 1 1 d .
H11 H -0.0390 -0.1015 0.4369 0.059 Uiso 1 1 calc R
C4 C 0.7128(5) 0.3418(4) 0.5405(3) 0.0713(16) Uani 1 1 d .
H4 H 0.7755 0.3908 0.5790 0.086 Uiso 1 1 calc R
C35 C 0.8359(5) 0.5677(4) 0.2085(3) 0.0668(13) Uani 1 1 d .
H35 H 0.9038 0.6029 0.1829 0.080 Uiso 1 1 calc R
C15 C 0.1063(5) 0.3169(4) 0.4663(3) 0.0757(14) Uani 1 1 d .
H15A H 0.1439 0.2677 0.4935 0.114 Uiso 1 1 calc R
H15B H 0.0097 0.2870 0.4498 0.114 Uiso 1 1 calc R
H15C H 0.1182 0.3877 0.4994 0.114 Uiso 1 1 calc R
C33 C 0.7211(5) 0.5643(4) 0.3171(3) 0.0674(13) Uani 1 1 d .
H33 H 0.7096 0.5975 0.3661 0.081 Uiso 1 1 calc R
C34 C 0.8196(5) 0.6140(4) 0.2794(3) 0.0723(15) Uani 1 1 d .
H34 H 0.8770 0.6814 0.3031 0.087 Uiso 1 1 calc R
C26 C 0.1836(4) -0.2303(3) 0.2447(2) 0.0498(10) Uani 1 1 d .
H26A H 0.1098 -0.2708 0.2664 0.075 Uiso 1 1 calc R
H26B H 0.2661 -0.2107 0.2809 0.075 Uiso 1 1 calc R
H26C H 0.1995 -0.2752 0.1986 0.075 Uiso 1 1 calc R
C2 C 0.6418(4) 0.2647(3) 0.4097(3) 0.0517(11) Uani 1 1 d .
H2 H 0.6582 0.2618 0.3589 0.062 Uiso 1 1 calc R
C18 C -0.1040(4) 0.0887(4) 0.2349(3) 0.0561(11) Uani 1 1 d .
H18A H -0.2017 0.0815 0.2232 0.084 Uiso 1 1 calc R
H18B H -0.0867 0.0262 0.2554 0.084 Uiso 1 1 calc R
H18C H -0.0613 0.0919 0.1889 0.084 Uiso 1 1 calc R
C17 C -0.0634(5) 0.2905(4) 0.2576(3) 0.0664(13) Uani 1 1 d .
H17A H -0.0103 0.2942 0.2155 0.100 Uiso 1 1 calc R
H17B H -0.0324 0.3571 0.2956 0.100 Uiso 1 1 calc R
H17C H -0.1593 0.2826 0.2395 0.100 Uiso 1 1 calc R
C42 C 0.3116(4) 0.2169(4) -0.0326(3) 0.0583(11) Uani 1 1 d .
H42A H 0.3809 0.2781 -0.0396 0.087 Uiso 1 1 calc R
H42B H 0.2537 0.1851 -0.0804 0.087 Uiso 1 1 calc R
H42C H 0.3554 0.1621 -0.0157 0.087 Uiso 1 1 calc R
C14 C 0.3293(4) 0.3725(3) 0.4221(3) 0.0572(11) Uani 1 1 d .
H14A H 0.3450 0.4454 0.4527 0.086 Uiso 1 1 calc R
H14B H 0.3763 0.3752 0.3775 0.086 Uiso 1 1 calc R
H14C H 0.3640 0.3245 0.4517 0.086 Uiso 1 1 calc R
C41 C 0.0722(4) 0.1492(3) 0.0510(3) 0.0564(11) Uani 1 1 d .
H41A H 0.1112 0.1055 0.0826 0.085 Uiso 1 1 calc R
H41B H 0.0344 0.1044 0.0017 0.085 Uiso 1 1 calc R
H41C H 0.0003 0.1770 0.0750 0.085 Uiso 1 1 calc R
C1 C 0.5281(4) 0.1946(3) 0.4260(2) 0.0444(9) Uani 1 1 d .
C40 C 0.1371(4) 0.3833(3) 0.0141(3) 0.0540(11) Uani 1 1 d .
H40A H 0.1953 0.4208 -0.0184 0.065 Uiso 1 1 calc R
H40B H 0.0446 0.3570 -0.0133 0.065 Uiso 1 1 calc R
C39 C 0.1348(4) 0.4618(3) 0.0886(2) 0.0525(10) Uani 1 1 d .
H39A H 0.0537 0.4359 0.1122 0.063 Uiso 1 1 calc R
H39B H 0.1329 0.5351 0.0789 0.063 Uiso 1 1 calc R
C31 C 0.6511(4) 0.4155(3) 0.2106(3) 0.0506(10) Uani 1 1 d .
B1 B 0.4241(4) 0.1134(3) 0.3573(2) 0.0374(9) Uani 1 1 d .
C3 C 0.7323(5) 0.3395(3) 0.4672(3) 0.0649(14) Uani 1 1 d .
H3 H 0.8065 0.3880 0.4548 0.078 Uiso 1 1 calc R
C32 C 0.6380(4) 0.4641(4) 0.2821(3) 0.0541(11) Uani 1 1 d .
H32 H 0.5712 0.4291 0.3083 0.065 Uiso 1 1 calc R
H101 H 0.581(3) 0.211(3) 0.202(2) 0.036(9) Uiso 1 1 d .
H103 H 0.398(4) 0.162(3) 0.309(2) 0.045(10) Uiso 1 1 d .
H102 H 0.588(5) 0.281(5) 0.090(3) 0.092(17) Uiso 1 1 d .

loop_
_atom_site_aniso_label
_atom_site_aniso_U_11
_atom_site_aniso_U_22
_atom_site_aniso_U_33
_atom_site_aniso_U_23
_atom_site_aniso_U_13
_atom_site_aniso_U_12
Fe1 0.0336(3) 0.0284(3) 0.0497(3) 0.0096(2) -0.0025(2) 0.0082(2)
P2 0.0380(5) 0.0293(5) 0.0458(6) 0.0072(4) -0.0011(4) 0.0095(4)
P1 0.0379(5) 0.0376(6) 0.0541(6) 0.0107(4) -0.0004(4) 0.0170(4)
Si3 0.0481(6) 0.0287(6) 0.0596(7) 0.0070(5) -0.0112(5) 0.0110(4)
Si2 0.0463(6) 0.0332(6) 0.0548(7) 0.0082(5) -0.0106(5) 0.0094(4)
Si1 0.0352(5) 0.0360(6) 0.0676(8) 0.0124(5) -0.0026(5) 0.0068(4)
N2 0.0419(16) 0.0293(17) 0.056(2) 0.0121(14) -0.0081(14) 0.0102(13)
C20 0.0298(16) 0.029(2) 0.053(2) 0.0111(16) 0.0017(14) 0.0077(14)
C10 0.059(2) 0.041(2) 0.045(2) 0.0142(17) 0.0026(17) 0.0200(18)
C13 0.054(2) 0.037(2) 0.068(3) 0.0076(19) 0.0000(19) 0.0202(18)
N1 0.0383(15) 0.0286(17) 0.056(2) 0.0125(14) -0.0080(13) 0.0101(12)
C7 0.0394(18) 0.041(2) 0.043(2) 0.0082(16) 0.0007(15) 0.0168(16)
C30 0.065(3) 0.051(3) 0.067(3) 0.008(2) 0.011(2) 0.012(2)
C9 0.0434(19) 0.041(2) 0.048(2) 0.0067(17) -0.0022(16) 0.0183(17)
C27 0.0417(19) 0.046(2) 0.054(2) 0.0076(18) -0.0046(17) 0.0069(17)
C28 0.047(2) 0.040(2) 0.047(2) 0.0069(17) 0.0005(16) 0.0106(16)
C21 0.0366(18) 0.035(2) 0.066(3) 0.0119(18) -0.0035(17) 0.0104(16)
C29 0.053(2) 0.049(3) 0.053(2) 0.0065(19) 0.0014(18) 0.0163(19)
C22 0.0324(18) 0.041(2) 0.080(3) 0.016(2) -0.0047(18) 0.0144(16)
C19 0.0333(16) 0.031(2) 0.050(2) 0.0089(15) 0.0000(15) 0.0089(14)
C8 0.0411(18) 0.032(2) 0.0383(19) -0.0007(14) -0.0028(14) 0.0162(15)
C6 0.063(2) 0.038(2) 0.063(3) 0.0046(19) -0.019(2) 0.024(2)
C25 0.0382(18) 0.039(2) 0.048(2) 0.0070(16) -0.0037(15) 0.0080(16)
C38 0.074(3) 0.041(2) 0.067(3) 0.006(2) -0.015(2) 0.022(2)
C24 0.0417(19) 0.033(2) 0.067(3) 0.0076(18) 0.0033(17) 0.0102(16)
C12 0.0404(19) 0.053(3) 0.050(2) 0.0113(18) 0.0055(16) 0.0204(18)
C23 0.0418(19) 0.036(2) 0.070(3) 0.0036(19) 0.0014(18) 0.0168(17)
C5 0.095(4) 0.039(3) 0.062(3) -0.004(2) -0.031(3) 0.030(3)
C16 0.043(2) 0.050(3) 0.073(3) 0.019(2) 0.0012(19) 0.0211(18)
C37 0.061(2) 0.036(2) 0.094(4) 0.021(2) -0.008(2) 0.008(2)
C36 0.044(2) 0.045(3) 0.078(3) 0.020(2) -0.0048(19) 0.0058(18)
C11 0.047(2) 0.051(3) 0.053(2) 0.0156(19) 0.0107(17) 0.0123(18)
C4 0.080(3) 0.035(3) 0.085(4) -0.007(2) -0.043(3) 0.021(2)
C35 0.052(2) 0.045(3) 0.097(4) 0.014(3) -0.006(2) 0.002(2)
C15 0.081(3) 0.063(3) 0.075(4) -0.009(3) 0.011(3) 0.015(3)
C33 0.060(3) 0.058(3) 0.075(3) 0.009(2) -0.012(2) 0.005(2)
C34 0.056(3) 0.049(3) 0.099(4) 0.010(3) -0.017(3) -0.004(2)
C26 0.047(2) 0.036(2) 0.063(3) 0.0122(18) -0.0056(18) 0.0044(17)
C2 0.047(2) 0.033(2) 0.072(3) 0.0011(19) -0.0113(19) 0.0161(17)
C18 0.0402(19) 0.059(3) 0.071(3) 0.020(2) -0.0032(18) 0.0127(19)
C17 0.050(2) 0.057(3) 0.095(4) 0.025(3) -0.015(2) 0.021(2)
C42 0.061(2) 0.053(3) 0.057(3) 0.007(2) -0.008(2) 0.016(2)
C14 0.058(2) 0.039(2) 0.072(3) 0.002(2) -0.009(2) 0.0204(19)
C41 0.054(2) 0.040(2) 0.069(3) 0.0116(19) -0.017(2) 0.0043(18)
C1 0.047(2) 0.029(2) 0.056(2) 0.0027(16) -0.0137(17) 0.0202(17)
C40 0.056(2) 0.043(2) 0.062(3) 0.0128(19) -0.0135(19) 0.0137(19)
C39 0.058(2) 0.038(2) 0.064(3) 0.0129(19) -0.0090(19) 0.0210(18)
C31 0.0350(18) 0.040(2) 0.077(3) 0.021(2) -0.0091(18) 0.0066(16)
B1 0.041(2) 0.028(2) 0.044(2) 0.0072(17) -0.0055(17) 0.0130(17)
C3 0.057(2) 0.031(2) 0.096(4) -0.001(2) -0.026(2) 0.0138(19)
C32 0.046(2) 0.047(3) 0.069(3) 0.016(2) -0.0033(19) 0.0083(18)

loop_
_atom_type_symbol
_atom_type_description
_atom_type_scat_dispersion_real
_atom_type_scat_dispersion_imag
_atom_type_scat_source
C C 0.0033 0.0016 'International Tables Vol C Tables 4.2.6.8 and 6.1.1.4'
H H 0.0000 0.0000 'International Tables Vol C Tables 4.2.6.8 and 6.1.1.4'
B B 0.0013 0.0007 'International Tables Vol C Tables 4.2.6.8 and 6.1.1.4'
N N 0.0061 0.0033 'International Tables Vol C Tables 4.2.6.8 and 6.1.1.4'
Si Si 0.0817 0.0704 'International Tables Vol C Tables 4.2.6.8 and 6.1.1.4'
P P 0.1023 0.0942 'International Tables Vol C Tables 4.2.6.8 and 6.1.1.4'
Fe Fe 0.3463 0.8444 'International Tables Vol C Tables 4.2.6.8 and 6.1.1.4'

loop_
_geom_angle_atom_site_label_1
_geom_angle_atom_site_label_2
_geom_angle_atom_site_label_3
_geom_angle
N1 Fe1 P1 127.08(11)
N1 Fe1 P2 120.31(12)
P1 Fe1 P2 111.54(6)
N1 Fe1 B1 124.03(14)
P1 Fe1 B1 78.95(14)
P2 Fe1 B1 73.66(11)
N1 Fe1 H103 111.7(13)
P1 Fe1 H103 83.0(12)
P2 Fe1 H103 83.3(13)
B1 Fe1 H103 13.1(13)
C19 P2 C28 110.42(18)
C19 P2 C25 104.86(18)
C28 P2 C25 104.70(19)
C19 P2 Fe1 105.81(13)
C28 P2 Fe1 113.04(13)
C25 P2 Fe1 117.70(14)
C7 P1 C13 106.3(2)
C7 P1 C16 107.42(19)
C13 P1 C16 101.97(19)
C7 P1 Fe1 98.34(14)
C13 P1 Fe1 122.41(16)
C16 P1 Fe1 119.05(18)
N2 Si3 C38 112.67(19)
N2 Si3 C37 114.3(2)
C38 Si3 C37 109.4(2)
N2 Si3 C39 97.15(17)
C38 Si3 C39 114.2(2)
C37 Si3 C39 108.7(2)
N2 Si2 C42 114.6(2)
N2 Si2 C41 109.8(2)
C42 Si2 C41 109.6(2)
N2 Si2 C40 98.72(18)
C42 Si2 C40 110.7(2)
C41 Si2 C40 113.2(2)
N1 Si1 C31 115.76(18)
N1 Si1 H101 104.6(15)
C31 Si1 H101 104.8(16)
N1 Si1 H102 119(2)
C31 Si1 H102 96(2)
H101 Si1 H102 116(3)
N1 N2 Si2 119.5(2)
N1 N2 Si3 125.8(2)
Si2 N2 Si3 114.69(17)
C19 C20 C21 116.1(3)
C19 C20 B1 124.4(3)
C21 C20 B1 119.4(3)
C9 C10 C11 119.3(4)
C9 C10 H10 120.3
C11 C10 H10 120.3
C14 C13 C15 110.2(4)
C14 C13 P1 113.4(3)
C15 C13 P1 112.6(3)
C14 C13 H13 106.7
C15 C13 H13 106.7
P1 C13 H13 106.7
N2 N1 Si1 115.8(2)
N2 N1 Fe1 124.2(2)
Si1 N1 Fe1 119.91(16)
C12 C7 C8 121.0(3)
C12 C7 P1 119.4(3)
C8 C7 P1 119.5(3)
C28 C30 H30A 109.5
C28 C30 H30B 109.5
H30A C30 H30B 109.5
C28 C30 H30C 109.5
H30A C30 H30C 109.5
H30B C30 H30C 109.5
C10 C9 C8 124.0(3)
C10 C9 H9 118.0
C8 C9 H9 118.0
C25 C27 H27A 109.5
C25 C27 H27B 109.5
H27A C27 H27B 109.5
C25 C27 H27C 109.5
H27A C27 H27C 109.5
H27B C27 H27C 109.5
C30 C28 C29 110.8(3)
C30 C28 P2 108.5(3)
C29 C28 P2 120.8(3)
C30 C28 H28 105.2
C29 C28 H28 105.2
P2 C28 H28 105.2
C22 C21 C20 122.0(4)
C22 C21 H21 119.0
C20 C21 H21 119.0
C28 C29 H29A 109.5
C28 C29 H29B 109.5
H29A C29 H29B 109.5
C28 C29 H29C 109.5
H29A C29 H29C 109.5
H29B C29 H29C 109.5
C23 C22 C21 120.1(3)
C23 C22 H22 120.0
C21 C22 H22 120.0
C24 C19 C20 121.2(3)
C24 C19 P2 120.3(3)
C20 C19 P2 118.4(3)
C9 C8 C7 115.3(3)
C9 C8 B1 116.0(3)
C7 C8 B1 128.6(3)
C1 C6 C5 123.0(5)
C1 C6 H6 118.5
C5 C6 H6 118.5
C26 C25 C27 112.3(3)
C26 C25 P2 115.3(3)
C27 C25 P2 111.5(3)
C26 C25 H25 105.6
C27 C25 H25 105.6
P2 C25 H25 105.6
Si3 C38 H38A 109.5
Si3 C38 H38B 109.5
H38A C38 H38B 109.5
Si3 C38 H38C 109.5
H38A C38 H38C 109.5
H38B C38 H38C 109.5
C23 C24 C19 120.9(4)
C23 C24 H24 119.5
C19 C24 H24 119.5
C7 C12 C11 120.8(3)
C7 C12 H12 119.6
C11 C12 H12 119.6
C22 C23 C24 119.8(4)
C22 C23 H23 120.1
C24 C23 H23 120.1
C4 C5 C6 118.4(5)
C4 C5 H5 120.8
C6 C5 H5 120.8
C18 C16 C17 108.9(4)
C18 C16 P1 111.4(3)
C17 C16 P1 109.6(3)
C18 C16 H16 109.0
C17 C16 H16 109.0
P1 C16 H16 109.0
Si3 C37 H37A 109.5
Si3 C37 H37B 109.5
H37A C37 H37B 109.5
Si3 C37 H37C 109.5
H37A C37 H37C 109.5
H37B C37 H37C 109.5
C35 C36 C31 120.9(5)
C35 C36 H36 119.5
C31 C36 H36 119.5
C10 C11 C12 119.4(4)
C10 C11 H11 120.3
C12 C11 H11 120.3
C3 C4 C5 120.9(4)
C3 C4 H4 119.5
C5 C4 H4 119.5
C34 C35 C36 119.6(5)
C34 C35 H35 120.2
C36 C35 H35 120.2
C13 C15 H15A 109.5
C13 C15 H15B 109.5
H15A C15 H15B 109.5
C13 C15 H15C 109.5
H15A C15 H15C 109.5
H15B C15 H15C 109.5
C34 C33 C32 119.2(5)
C34 C33 H33 120.4
C32 C33 H33 120.4
C35 C34 C33 120.9(5)
C35 C34 H34 119.5
C33 C34 H34 119.5
C25 C26 H26A 109.5
C25 C26 H26B 109.5
H26A C26 H26B 109.5
C25 C26 H26C 109.5
H26A C26 H26C 109.5
H26B C26 H26C 109.5
C1 C2 C3 121.4(5)
C1 C2 H2 119.3
C3 C2 H2 119.3
C16 C18 H18A 109.5
C16 C18 H18B 109.5
H18A C18 H18B 109.5
C16 C18 H18C 109.5
H18A C18 H18C 109.5
H18B C18 H18C 109.5
C16 C17 H17A 109.5
C16 C17 H17B 109.5
H17A C17 H17B 109.5
C16 C17 H17C 109.5
H17A C17 H17C 109.5
H17B C17 H17C 109.5
Si2 C42 H42A 109.5
Si2 C42 H42B 109.5
H42A C42 H42B 109.5
Si2 C42 H42C 109.5
H42A C42 H42C 109.5
H42B C42 H42C 109.5
C13 C14 H14A 109.5
C13 C14 H14B 109.5
H14A C14 H14B 109.5
C13 C14 H14C 109.5
H14A C14 H14C 109.5
H14B C14 H14C 109.5
Si2 C41 H41A 109.5
Si2 C41 H41B 109.5
H41A C41 H41B 109.5
Si2 C41 H41C 109.5
H41A C41 H41C 109.5
H41B C41 H41C 109.5
C6 C1 C2 116.3(4)
C6 C1 B1 124.4(4)
C2 C1 B1 119.3(4)
C39 C40 Si2 107.6(3)
C39 C40 H40A 110.2
Si2 C40 H40A 110.2
C39 C40 H40B 110.2
Si2 C40 H40B 110.2
H40A C40 H40B 108.5
C40 C39 Si3 106.7(3)
C40 C39 H39A 110.4
Si3 C39 H39A 110.4
C40 C39 H39B 110.4
Si3 C39 H39B 110.4
H39A C39 H39B 108.6
C32 C31 C36 118.0(4)
C32 C31 Si1 121.7(3)
C36 C31 Si1 120.4(4)
C8 B1 C1 113.2(3)
C8 B1 C20 109.7(3)
C1 B1 C20 111.6(3)
C8 B1 Fe1 90.8(2)
C1 B1 Fe1 128.0(3)
C20 B1 Fe1 101.1(2)
C8 B1 H103 106.7(18)
C1 B1 H103 110(2)
C20 B1 H103 105.4(19)
Fe1 B1 H103 19.5(19)
C4 C3 C2 119.9(5)
C4 C3 H3 120.0
C2 C3 H3 120.0
C31 C32 C33 121.4(5)
C31 C32 H32 119.3
C33 C32 H32 119.3

loop_
_geom_bond_atom_site_label_1
_geom_bond_atom_site_label_2
_geom_bond_distance
Fe1 N1 1.918(4)
Fe1 P1 2.424(3)
Fe1 P2 2.514(3)
Fe1 B1 2.859(5)
Fe1 H103 1.77(4)
P2 C19 1.846(4)
P2 C28 1.869(5)
P2 C25 1.870(4)
P1 C7 1.842(4)
P1 C13 1.870(5)
P1 C16 1.871(5)
Si3 N2 1.743(4)
Si3 C38 1.851(6)
Si3 C37 1.865(5)
Si3 C39 1.892(4)
Si2 N2 1.737(4)
Si2 C42 1.864(5)
Si2 C41 1.868(5)
Si2 C40 1.903(4)
Si1 N1 1.723(4)
Si1 C31 1.874(5)
Si1 H101 1.33(3)
Si1 H102 1.47(6)
N2 N1 1.492(4)
C20 C19 1.416(6)
C20 C21 1.422(5)
C20 B1 1.640(5)
C10 C9 1.383(6)
C10 C11 1.390(6)
C10 H10 0.9500
C13 C14 1.510(6)
C13 C15 1.523(7)
C13 H13 1.0000
C7 C12 1.394(6)
C7 C8 1.437(5)
C30 C28 1.507(6)
C30 H30A 0.9800
C30 H30B 0.9800
C30 H30C 0.9800
C9 C8 1.407(5)
C9 H9 0.9500
C27 C25 1.549(5)
C27 H27A 0.9800
C27 H27B 0.9800
C27 H27C 0.9800
C28 C29 1.533(6)
C28 H28 1.0000
C21 C22 1.399(6)
C21 H21 0.9500
C29 H29A 0.9800
C29 H29B 0.9800
C29 H29C 0.9800
C22 C23 1.375(6)
C22 H22 0.9500
C19 C24 1.395(5)
C8 B1 1.627(6)
C6 C1 1.387(7)
C6 C5 1.413(6)
C6 H6 0.9500
C25 C26 1.531(5)
C25 H25 1.0000
C38 H38A 0.9800
C38 H38B 0.9800
C38 H38C 0.9800
C24 C23 1.388(5)
C24 H24 0.9500
C12 C11 1.404(6)
C12 H12 0.9500
C23 H23 0.9500
C5 C4 1.384(8)
C5 H5 0.9500
C16 C18 1.528(6)
C16 C17 1.543(6)
C16 H16 1.0000
C37 H37A 0.9800
C37 H37B 0.9800
C37 H37C 0.9800
C36 C35 1.397(7)
C36 C31 1.405(6)
C36 H36 0.9500
C11 H11 0.9500
C4 C3 1.363(8)
C4 H4 0.9500
C35 C34 1.365(8)
C35 H35 0.9500
C15 H15A 0.9800
C15 H15B 0.9800
C15 H15C 0.9800
C33 C34 1.380(8)
C33 C32 1.403(7)
C33 H33 0.9500
C34 H34 0.9500
C26 H26A 0.9800
C26 H26B 0.9800
C26 H26C 0.9800
C2 C1 1.407(6)
C2 C3 1.413(6)
C2 H2 0.9500
C18 H18A 0.9800
C18 H18B 0.9800
C18 H18C 0.9800
C17 H17A 0.9800
C17 H17B 0.9800
C17 H17C 0.9800
C42 H42A 0.9800
C42 H42B 0.9800
C42 H42C 0.9800
C14 H14A 0.9800
C14 H14B 0.9800
C14 H14C 0.9800
C41 H41A 0.9800
C41 H41B 0.9800
C41 H41C 0.9800
C1 B1 1.628(6)
C40 C39 1.551(7)
C40 H40A 0.9900
C40 H40B 0.9900
C39 H39A 0.9900
C39 H39B 0.9900
C31 C32 1.374(7)
B1 H103 1.20(4)
C3 H3 0.9500
C32 H32 0.9500
